data_1542471
loop_
_publ_author_name
'Abdelhamida, Antar A.'
'Mohamed, Shaaban K.'
'Simpson, Jim'

_publ_section_title
;
 3,3'-[(Cyclohexane-1,4-diyl)bis(azanediyl)]bis(cyclohex-2-en-1-one)
;
_journal_coeditor_code SU4002
_journal_issue 1
_journal_name_full IUCrData
_journal_page_first x152175
_journal_paper_doi 10.1107/S2414314615021756
_journal_volume 1
_journal_year 2016
_chemical_formula_moiety 'C18 H26 N2 O2'
_chemical_formula_sum 'C18 H26 N2 O2'
_chemical_formula_weight 302.41
_chemical_name_systematic
;
3,3'-[(Cyclohexane-1,4-diyl)bis(azanediyl)]bis(cyclohex-2-en-1-one)
;
_space_group_crystal_system triclinic
_space_group_IT_number 2
_space_group_name_Hall '-P 1'
_space_group_name_H-M_alt 'P -1'
_symmetry_space_group_name_Hall '-P 1'
_symmetry_space_group_name_H-M 'P -1'
_atom_sites_solution_hydrogens mixed
_atom_sites_solution_primary direct
_atom_sites_solution_secondary difmap
_audit_creation_method SHELXL-2014/7
_cell_angle_alpha 106.557(3)
_cell_angle_beta 97.687(2)
_cell_angle_gamma 96.630(2)
_cell_formula_units_Z 2
_cell_length_a 8.1839(2)
_cell_length_b 9.1461(3)
_cell_length_c 11.7669(4)
_cell_measurement_reflns_used 9205
_cell_measurement_temperature 100(2)
_cell_measurement_theta_max 74.0580
_cell_measurement_theta_min 3.9650
_cell_volume 825.65(5)
_computing_cell_refinement
;
CrysAlisPro, Agilent (2013)
;
_computing_data_collection
;
CrysAlisPro, Agilent (2013)
;
_computing_data_reduction
;
CrysAlisPro, Agilent (2013)
;
_computing_molecular_graphics
;
Mercury (Macrae <i>et al.</i>,  2008)
;
_computing_publication_material
;
<i>SHELXL2014/7</i> (Sheldrick, 2015b), enCIFer (Allen <i>et al.</i>,
2004),
PLATON (Spek, 2009),  publCIF (Westrip 2010), WINGX (Farrugia
2012)
;
_computing_structure_refinement
;
<i>SHELXL2014/7</i> (Sheldrick, 2015b) and <i>TITAN2000</i> (Hunter &
Simpson,
1999)
;
_computing_structure_solution
;
SHELXT (Sheldrick, 2015a)
;
_diffrn_ambient_temperature 100(2)
_diffrn_detector 'CCD plate'
_diffrn_detector_area_resol_mean 5.1725
_diffrn_detector_type Atlas
_diffrn_measured_fraction_theta_full 0.999
_diffrn_measured_fraction_theta_max 0.974
_diffrn_measurement_device 'four-circle diffractometer'
_diffrn_measurement_device_type 'Agilent SuperNova, Dual, Cu at zero, Atlas'
_diffrn_measurement_method '\w scans'
_diffrn_radiation_monochromator mirror
_diffrn_radiation_probe x-ray
_diffrn_radiation_type CuK\a
_diffrn_radiation_wavelength 1.54184
_diffrn_reflns_av_R_equivalents 0.0370
_diffrn_reflns_av_unetI/netI 0.0245
_diffrn_reflns_laue_measured_fraction_full 0.999
_diffrn_reflns_laue_measured_fraction_max 0.974
_diffrn_reflns_limit_h_max 10
_diffrn_reflns_limit_h_min -9
_diffrn_reflns_limit_k_max 11
_diffrn_reflns_limit_k_min -11
_diffrn_reflns_limit_l_max 14
_diffrn_reflns_limit_l_min -14
_diffrn_reflns_number 12078
_diffrn_reflns_point_group_measured_fraction_full 0.999
_diffrn_reflns_point_group_measured_fraction_max 0.974
_diffrn_reflns_theta_full 67.684
_diffrn_reflns_theta_max 74.074
_diffrn_reflns_theta_min 3.981
_diffrn_source_type 'SuperNova (Cu) X-ray Source'
_diffrn_standards_number 0
_exptl_absorpt_coefficient_mu 0.627
_exptl_absorpt_correction_T_max 1.00000
_exptl_absorpt_correction_T_min 0.84497
_exptl_absorpt_correction_type multi-scan
_exptl_absorpt_process_details
;
(CrysAlisPro; Agilent, 2013)
;
_exptl_crystal_colour orange
_exptl_crystal_density_diffrn 1.216
_exptl_crystal_density_method 'not measured'
_exptl_crystal_description plate
_exptl_crystal_F_000 328
_exptl_crystal_size_max 0.54
_exptl_crystal_size_mid 0.35
_exptl_crystal_size_min 0.07
_refine_diff_density_max 0.214
_refine_diff_density_min -0.301
_refine_diff_density_rms 0.073
_refine_ls_extinction_method none
_refine_ls_goodness_of_fit_ref 1.098
_refine_ls_hydrogen_treatment mixed
_refine_ls_matrix_type full
_refine_ls_number_parameters 219
_refine_ls_number_reflns 3272
_refine_ls_number_restraints 0
_refine_ls_restrained_S_all 1.098
_refine_ls_R_factor_all 0.0423
_refine_ls_R_factor_gt 0.0391
_refine_ls_shift/su_max 0.000
_refine_ls_shift/su_mean 0.000
_refine_ls_structure_factor_coef Fsqd
_refine_ls_weighting_details 'w=1/[\s^2^(Fo^2^)+(0.0523P)^2^+0.2392P] where P=(Fo^2^+2Fc^2^)/3'
_refine_ls_weighting_scheme calc
_refine_ls_wR_factor_gt 0.0995
_refine_ls_wR_factor_ref 0.1033
_reflns_Friedel_coverage 0.000
_reflns_number_gt 3002
_reflns_number_total 3272
_reflns_threshold_expression 'I > 2\s(I)'
_cod_data_source_file su4002sup1.cif
_cod_data_source_block I
_cod_depositor_comments 'Adding full bibliography for 1542471.cif.'
_cod_database_code 1542471
_cod_database_fobs_code 1542471
_publcif_datablock.id {5c06c443-d613-43a7-9497-c86907c2dfae}

_shelx_shelxl_version_number 2014/7
_shelx_space_group_comment
;
The symmetry employed for this shelxl refinement is uniquely defined
by the following loop, which should always be used as a source of
symmetry information in preference to the above space-group names.
They are only intended as comments.
;
_shelx_estimated_absorpt_t_min 0.728
_shelx_estimated_absorpt_t_max 0.957
_publcif_info_exptl_table_max_cols 4
_publcif_info_exptl_table_use_headnotes n

loop_
_space_group_symop_operation_xyz
'x, y, z'
'-x, -y, -z'

loop_
_atom_site_label
_atom_site_type_symbol
_atom_site_fract_x
_atom_site_fract_y
_atom_site_fract_z
_atom_site_U_iso_or_equiv
_atom_site_adp_type
_atom_site_occupancy
_atom_site_site_symmetry_order
_atom_site_calc_flag
_atom_site_refinement_flags_posn
_atom_site_refinement_flags_adp
O11' O 0.17860(10) 0.83044(9) 0.13490(7) 0.0202(2) Uani 1 1 d . .
C11' C 0.32063(14) 0.79299(12) 0.14231(9) 0.0170(2) Uani 1 1 d . .
C12' C 0.38277(14) 0.72110(13) 0.22838(10) 0.0177(2) Uani 1 1 d . .
H12' H 0.3140 0.7018 0.2832 0.021 Uiso 1 1 calc R U
C13' C 0.53902(14) 0.67872(12) 0.23469(9) 0.0162(2) Uani 1 1 d . .
N11 N 0.59935(12) 0.60257(11) 0.30855(9) 0.0184(2) Uani 1 1 d . .
H11N H 0.708(2) 0.5950(16) 0.3150(13) 0.022 Uiso 1 1 d . U
C11 C 0.50682(13) 0.54283(13) 0.38859(10) 0.0165(2) Uani 1 1 d . .
H11 H 0.3873 0.5081 0.3483 0.020 Uiso 1 1 calc R U
C12 C 0.57883(15) 0.40283(13) 0.40741(10) 0.0187(2) Uani 1 1 d . .
H12A H 0.6989 0.4342 0.4432 0.022 Uiso 1 1 calc R U
H12B H 0.5690 0.3230 0.3286 0.022 Uiso 1 1 calc R U
C16 C 0.51340(15) 0.66504(13) 0.50964(10) 0.0181(2) Uani 1 1 d . .
H161 H 0.6304(17) 0.7022(15) 0.5469(12) 0.016(3) Uiso 1 1 d . .
H162 H 0.4644(18) 0.7539(16) 0.4973(13) 0.022(3) Uiso 1 1 d . .
C14' C 0.65503(14) 0.71158(13) 0.15190(10) 0.0180(2) Uani 1 1 d . .
H14A H 0.6440 0.6187 0.0813 0.022 Uiso 1 1 calc R U
H14B H 0.7719 0.7339 0.1950 0.022 Uiso 1 1 calc R U
C15' C 0.61656(15) 0.84812(14) 0.10889(10) 0.0208(3) Uani 1 1 d . .
H15A H 0.6848 0.8584 0.0474 0.025 Uiso 1 1 calc R U
H15B H 0.6452 0.9446 0.1774 0.025 Uiso 1 1 calc R U
C16' C 0.43164(15) 0.82319(14) 0.05536(11) 0.0224(3) Uani 1 1 d . .
H16C H 0.4059 0.9159 0.0335 0.027 Uiso 1 1 calc R U
H16D H 0.4072 0.7342 -0.0192 0.027 Uiso 1 1 calc R U
O21' O 0.94724(10) 0.59292(9) 0.34302(7) 0.01825(19) Uani 1 1 d . .
C21' C 0.98783(13) 0.47129(12) 0.28124(9) 0.0147(2) Uani 1 1 d . .
C22' C 1.01924(13) 0.34896(12) 0.32908(9) 0.0154(2) Uani 1 1 d . .
H22' H 1.0180 0.3630 0.4121 0.018 Uiso 1 1 calc R U
C23' C 1.05146(13) 0.21036(12) 0.25822(9) 0.0148(2) Uani 1 1 d . .
N21 N 1.07308(12) 0.08956(11) 0.29800(8) 0.0164(2) Uani 1 1 d . .
H21N H 1.0982(17) 0.0065(17) 0.2477(13) 0.020 Uiso 1 1 d . U
C21 C 1.05449(14) 0.08363(12) 0.41861(9) 0.0149(2) Uani 1 1 d . .
H21 H 1.1054 0.1860 0.4782 0.018 Uiso 1 1 calc R U
C22 C 1.14853(14) -0.03970(12) 0.44659(9) 0.0162(2) Uani 1 1 d . .
H22A H 1.2683 -0.0137 0.4433 0.019 Uiso 1 1 calc R U
H22B H 1.1038 -0.1409 0.3854 0.019 Uiso 1 1 calc R U
C26 C 0.86983(14) 0.05044(13) 0.42843(10) 0.0165(2) Uani 1 1 d . .
H261 H 0.8108(17) 0.1327(16) 0.4127(13) 0.020 Uiso 1 1 d . U
H262 H 0.8183(17) -0.0501(16) 0.3656(13) 0.020 Uiso 1 1 d . U
C24' C 1.06061(15) 0.18458(12) 0.12708(9) 0.0173(2) Uani 1 1 d . .
H24A H 0.9503 0.1330 0.0778 0.021 Uiso 1 1 calc R U
H24B H 1.1429 0.1152 0.1038 0.021 Uiso 1 1 calc R U
C25' C 1.11107(14) 0.33592(13) 0.10069(9) 0.0175(2) Uani 1 1 d . .
H25A H 1.2290 0.3788 0.1382 0.021 Uiso 1 1 calc R U
H25B H 1.1011 0.3163 0.0127 0.021 Uiso 1 1 calc R U
C26' C 0.99899(14) 0.45218(12) 0.15038(10) 0.0174(2) Uani 1 1 d . .
H26A H 1.0428 0.5537 0.1425 0.021 Uiso 1 1 calc R U
H26B H 0.8854 0.4178 0.1015 0.021 Uiso 1 1 calc R U

loop_
_atom_site_aniso_label
_atom_site_aniso_U_11
_atom_site_aniso_U_22
_atom_site_aniso_U_33
_atom_site_aniso_U_23
_atom_site_aniso_U_13
_atom_site_aniso_U_12
O11' 0.0246(4) 0.0202(4) 0.0159(4) 0.0037(3) 0.0022(3) 0.0097(3)
C11' 0.0223(5) 0.0138(5) 0.0131(5) 0.0016(4) 0.0020(4) 0.0037(4)
C12' 0.0214(5) 0.0193(6) 0.0148(5) 0.0073(4) 0.0056(4) 0.0051(4)
C13' 0.0218(5) 0.0148(5) 0.0130(5) 0.0050(4) 0.0046(4) 0.0031(4)
N11 0.0185(5) 0.0239(5) 0.0185(5) 0.0126(4) 0.0064(4) 0.0067(4)
C11 0.0173(5) 0.0198(6) 0.0160(5) 0.0103(4) 0.0043(4) 0.0034(4)
C12 0.0237(6) 0.0194(6) 0.0167(5) 0.0085(4) 0.0075(4) 0.0068(4)
C16 0.0223(6) 0.0173(5) 0.0180(5) 0.0091(4) 0.0051(4) 0.0045(4)
C14' 0.0218(5) 0.0198(6) 0.0159(5) 0.0081(4) 0.0074(4) 0.0059(4)
C15' 0.0239(6) 0.0225(6) 0.0208(5) 0.0123(5) 0.0069(4) 0.0049(5)
C16' 0.0266(6) 0.0264(6) 0.0189(5) 0.0133(5) 0.0046(5) 0.0062(5)
O21' 0.0216(4) 0.0141(4) 0.0189(4) 0.0029(3) 0.0055(3) 0.0054(3)
C21' 0.0141(5) 0.0138(5) 0.0149(5) 0.0028(4) 0.0023(4) 0.0012(4)
C22' 0.0197(5) 0.0156(5) 0.0115(5) 0.0039(4) 0.0047(4) 0.0036(4)
C23' 0.0173(5) 0.0145(5) 0.0125(5) 0.0038(4) 0.0034(4) 0.0023(4)
N21 0.0267(5) 0.0130(5) 0.0108(4) 0.0031(4) 0.0066(4) 0.0062(4)
C21 0.0211(5) 0.0133(5) 0.0109(5) 0.0038(4) 0.0043(4) 0.0034(4)
C22 0.0197(5) 0.0160(5) 0.0150(5) 0.0062(4) 0.0056(4) 0.0046(4)
C26 0.0192(5) 0.0169(5) 0.0147(5) 0.0066(4) 0.0027(4) 0.0041(4)
C24' 0.0263(6) 0.0153(5) 0.0108(5) 0.0028(4) 0.0054(4) 0.0063(4)
C25' 0.0248(6) 0.0181(5) 0.0119(5) 0.0057(4) 0.0062(4) 0.0056(4)
C26' 0.0229(6) 0.0157(5) 0.0144(5) 0.0057(4) 0.0024(4) 0.0047(4)

loop_
_atom_type_symbol
_atom_type_description
_atom_type_scat_dispersion_real
_atom_type_scat_dispersion_imag
_atom_type_scat_source
C C 0.0181 0.0091 'International Tables Vol C Tables 4.2.6.8 and 6.1.1.4'
H H 0.0000 0.0000 'International Tables Vol C Tables 4.2.6.8 and 6.1.1.4'
N N 0.0311 0.0180 'International Tables Vol C Tables 4.2.6.8 and 6.1.1.4'
O O 0.0492 0.0322 'International Tables Vol C Tables 4.2.6.8 and 6.1.1.4'

loop_
_geom_angle_atom_site_label_1
_geom_angle_atom_site_label_2
_geom_angle_atom_site_label_3
_geom_angle
_geom_angle_site_symmetry_1
_geom_angle_site_symmetry_3
O11' C11' C12' 122.81(10) . .
O11' C11' C16' 118.83(10) . .
C12' C11' C16' 118.36(10) . .
C13' C12' C11' 122.23(10) . .
C13' C12' H12' 118.9 . .
C11' C12' H12' 118.9 . .
N11 C13' C12' 124.62(10) . .
N11 C13' C14' 114.55(10) . .
C12' C13' C14' 120.79(10) . .
C13' N11 C11 125.64(10) . .
C13' N11 H11N 117.4(9) . .
C11 N11 H11N 116.7(9) . .
N11 C11 C12 108.57(9) . .
N11 C11 C16 112.30(9) . .
C12 C11 C16 110.44(9) . .
N11 C11 H11 108.5 . .
C12 C11 H11 108.5 . .
C16 C11 H11 108.5 . .
C11 C12 C16 110.98(9) . 2_666
C11 C12 H12A 109.4 . .
C16 C12 H12A 109.4 2_666 .
C11 C12 H12B 109.4 . .
C16 C12 H12B 109.4 2_666 .
H12A C12 H12B 108.0 . .
C11 C16 C12 110.90(9) . 2_666
C11 C16 H161 108.2(8) . .
C12 C16 H161 109.8(8) 2_666 .
C11 C16 H162 110.2(8) . .
C12 C16 H162 110.0(8) 2_666 .
H161 C16 H162 107.6(11) . .
C13' C14' C15' 111.81(9) . .
C13' C14' H14A 109.3 . .
C15' C14' H14A 109.3 . .
C13' C14' H14B 109.3 . .
C15' C14' H14B 109.3 . .
H14A C14' H14B 107.9 . .
C14' C15' C16' 109.70(9) . .
C14' C15' H15A 109.7 . .
C16' C15' H15A 109.7 . .
C14' C15' H15B 109.7 . .
C16' C15' H15B 109.7 . .
H15A C15' H15B 108.2 . .
C11' C16' C15' 112.08(9) . .
C11' C16' H16C 109.2 . .
C15' C16' H16C 109.2 . .
C11' C16' H16D 109.2 . .
C15' C16' H16D 109.2 . .
H16C C16' H16D 107.9 . .
O21' C21' C22' 122.03(10) . .
O21' C21' C26' 118.86(9) . .
C22' C21' C26' 119.09(9) . .
C23' C22' C21' 121.82(10) . .
C23' C22' H22' 119.1 . .
C21' C22' H22' 119.1 . .
N21 C23' C22' 123.77(10) . .
N21 C23' C24' 115.16(9) . .
C22' C23' C24' 121.05(10) . .
C23' N21 C21 124.53(9) . .
C23' N21 H21N 118.1(9) . .
C21 N21 H21N 117.4(9) . .
N21 C21 C22 108.82(9) . .
N21 C21 C26 111.15(9) . .
C22 C21 C26 110.89(9) . .
N21 C21 H21 108.6 . .
C22 C21 H21 108.6 . .
C26 C21 H21 108.6 . .
C21 C22 C26 110.27(9) . 2_756
C21 C22 H22A 109.6 . .
C26 C22 H22A 109.6 2_756 .
C21 C22 H22B 109.6 . .
C26 C22 H22B 109.6 2_756 .
H22A C22 H22B 108.1 . .
C22 C26 C21 110.87(9) 2_756 .
C22 C26 H261 109.2(8) 2_756 .
C21 C26 H261 110.3(8) . .
C22 C26 H262 109.8(8) 2_756 .
C21 C26 H262 108.1(8) . .
H261 C26 H262 108.5(11) . .
C23' C24' C25' 111.93(9) . .
C23' C24' H24A 109.2 . .
C25' C24' H24A 109.2 . .
C23' C24' H24B 109.2 . .
C25' C24' H24B 109.2 . .
H24A C24' H24B 107.9 . .
C26' C25' C24' 110.10(9) . .
C26' C25' H25A 109.6 . .
C24' C25' H25A 109.6 . .
C26' C25' H25B 109.6 . .
C24' C25' H25B 109.6 . .
H25A C25' H25B 108.2 . .
C21' C26' C25' 112.89(9) . .
C21' C26' H26A 109.0 . .
C25' C26' H26A 109.0 . .
C21' C26' H26B 109.0 . .
C25' C26' H26B 109.0 . .
H26A C26' H26B 107.8 . .

loop_
_geom_bond_atom_site_label_1
_geom_bond_atom_site_label_2
_geom_bond_distance
_geom_bond_site_symmetry_2
O11' C11' 1.2481(14) .
C11' C12' 1.4267(15) .
C11' C16' 1.5167(15) .
C12' C13' 1.3771(16) .
C12' H12' 0.9500 .
C13' N11 1.3394(15) .
C13' C14' 1.5131(15) .
N11 C11 1.4654(13) .
N11 H11N 0.896(16) .
C11 C12 1.5287(15) .
C11 C16 1.5295(16) .
C11 H11 1.0000 .
C12 C16 1.5303(14) 2_666
C12 H12A 0.9900 .
C12 H12B 0.9900 .
C16 C12 1.5303(14) 2_666
C16 H161 0.976(14) .
C16 H162 0.984(15) .
C14' C15' 1.5241(15) .
C14' H14A 0.9900 .
C14' H14B 0.9900 .
C15' C16' 1.5240(17) .
C15' H15A 0.9900 .
C15' H15B 0.9900 .
C16' H16C 0.9900 .
C16' H16D 0.9900 .
O21' C21' 1.2512(13) .
C21' C22' 1.4217(15) .
C21' C26' 1.5159(14) .
C22' C23' 1.3803(15) .
C22' H22' 0.9500 .
C23' N21 1.3375(14) .
C23' C24' 1.5067(14) .
N21 C21 1.4629(13) .
N21 H21N 0.884(15) .
C21 C22 1.5223(15) .
C21 C26 1.5330(15) .
C21 H21 1.0000 .
C22 C26 1.5274(14) 2_756
C22 H22A 0.9900 .
C22 H22B 0.9900 .
C26 C22 1.5274(14) 2_756
C26 H261 0.987(15) .
C26 H262 1.005(14) .
C24' C25' 1.5264(15) .
C24' H24A 0.9900 .
C24' H24B 0.9900 .
C25' C26' 1.5259(15) .
C25' H25A 0.9900 .
C25' H25B 0.9900 .
C26' H26A 0.9900 .
C26' H26B 0.9900 .

loop_
_geom_hbond_atom_site_label_D
_geom_hbond_atom_site_label_H
_geom_hbond_atom_site_label_A
_geom_hbond_distance_DH
_geom_hbond_distance_HA
_geom_hbond_distance_DA
_geom_hbond_angle_DHA
_geom_hbond_site_symmetry_A
N11 H11N O21' 0.896(16) 1.944(16) 2.8369(13) 174.8(14) .
N21 H21N O11' 0.884(15) 2.012(15) 2.8930(13) 174.1(13) 1_645
C21 H21 O21' 1.00 2.59 3.4511(13) 144 2_766
C22 H22B O21' 0.99 2.50 3.3675(14) 147 1_545

loop_
_geom_torsion_atom_site_label_1
_geom_torsion_atom_site_label_2
_geom_torsion_atom_site_label_3
_geom_torsion_atom_site_label_4
_geom_torsion
_geom_torsion_site_symmetry_4
O11' C11' C12' C13' 179.23(10) .
C16' C11' C12' C13' -0.02(16) .
C11' C12' C13' N11 -175.70(10) .
C11' C12' C13' C14' 1.92(17) .
C12' C13' N11 C11 4.30(18) .
C14' C13' N11 C11 -173.45(10) .
C13' N11 C11 C12 152.07(11) .
C13' N11 C11 C16 -85.51(13) .
N11 C11 C12 C16 -179.88(9) 2_666
C16 C11 C12 C16 56.59(13) 2_666
N11 C11 C16 C12 -177.89(9) 2_666
C12 C11 C16 C12 -56.54(13) 2_666
N11 C13' C14' C15' -156.94(10) .
C12' C13' C14' C15' 25.22(14) .
C13' C14' C15' C16' -52.41(13) .
O11' C11' C16' C15' 151.78(10) .
C12' C11' C16' C15' -28.93(14) .
C14' C15' C16' C11' 54.51(13) .
O21' C21' C22' C23' 174.96(10) .
C26' C21' C22' C23' -3.27(16) .
C21' C22' C23' N21 -176.41(10) .
C21' C22' C23' C24' 2.13(16) .
C22' C23' N21 C21 4.36(17) .
C24' C23' N21 C21 -174.25(9) .
C23' N21 C21 C22 -159.15(10) .
C23' N21 C21 C26 78.46(13) .
N21 C21 C22 C26 -179.35(8) 2_756
C26 C21 C22 C26 -56.80(12) 2_756
N21 C21 C26 C22 178.33(9) 2_756
C22 C21 C26 C22 57.15(12) 2_756
N21 C23' C24' C25' -155.02(10) .
C22' C23' C24' C25' 26.32(14) .
C23' C24' C25' C26' -51.78(12) .
O21' C21' C26' C25' 157.43(10) .
C22' C21' C26' C25' -24.28(14) .
C24' C25' C26' C21' 51.07(12) .

loop_
_publcif_info_tables.block_id
_publcif_info_tables.reference_item
{5c06c443-d613-43a7-9497-c86907c2dfae} '_geom_hbond_atom_site_label_D'
{177ecfbe-1c31-444f-a64a-41d952285550} '_publcif_info_datablock.publ_exptl'

loop_
_publcif_info_cif.paper_type
EX

loop_
_publcif_info_datablock.id
_publcif_info_datablock.publ_exptl
_publcif_info_datablock.publ_geom
_publcif_info_datablock.structure
{5c06c443-d613-43a7-9497-c86907c2dfae} y y y
{177ecfbe-1c31-444f-a64a-41d952285550} ? ? ?

loop_
_publcif_info_exptl_table_extra_item
sin_theta_over_lambda_max
